data_9000250
loop_
_publ_author_name
'Dal Negro, A.'
'Ungaretti, L.'
'Sabelli, C.'

_publ_section_title
;
 The crystal structure of aksaite
;
_journal_name_full 'American Mineralogist'
_journal_page_first 1553
_journal_page_last 1566
_journal_volume 56
_journal_year 1971
_chemical_formula_sum 'B6 H9 Mg O15'
_chemical_name_mineral Aksaite
_space_group_IT_number 61
_symmetry_space_group_name_Hall '-P 2ac 2ab'
_symmetry_space_group_name_H-M 'P b c a'
_cell_angle_alpha 90
_cell_angle_beta 90
_cell_angle_gamma 90
_cell_formula_units_Z 8
_cell_length_a 12.540
_cell_length_b 24.327
_cell_length_c 7.480
_cell_volume 2281.853
_database_code_amcsd 0000260
_exptl_crystal_density_diffrn 1.969
_cod_original_formula_sum 'Mg B6 O15 H9'
_cod_database_code 9000250

loop_
_space_group_symop_operation_xyz
x,y,z
x,1/2-y,1/2+z
-x,1/2+y,1/2-z
1/2-x,1/2+y,z
1/2+x,1/2-y,-z
1/2+x,y,1/2-z
1/2-x,-y,1/2+z
-x,-y,-z

loop_
_atom_site_label
_atom_site_fract_x
_atom_site_fract_y
_atom_site_fract_z
_atom_site_U_iso_or_equiv
_atom_site_type_symbol
_atom_site_attached_hydrogens
Mg 0.43160 0.12790 0.05420 0.00849 Mg 0
B1 0.65920 0.36730 0.39020 0.01039 B 0
B2 0.50150 0.33580 0.18760 0.01089 B 0
B3 0.53030 0.43870 0.25060 0.01001 B 0
B4 0.65770 0.27610 0.24500 0.01077 B 0
B5 0.45530 0.40530 -0.03180 0.01051 B 0
B6 0.71300 0.46350 0.34340 0.01039 B 0
O1 0.71410 0.31810 0.33300 0.01178 O 0
O-H2 0.59670 0.35860 0.55290 0.01368 O 1
O3 0.57670 0.38140 0.24910 0.00811 O 0
O4 0.73380 0.41250 0.40200 0.01203 O 0
O5 0.55930 0.28420 0.18210 0.01203 O 0
O-H6 0.41430 0.33310 0.31330 0.01267 O 1
O7 0.46690 0.35090 0.00810 0.01317 O 0
O8 0.47430 0.44650 0.08350 0.01165 O 0
O-H9 0.46060 0.44380 0.40740 0.01355 O 1
O10 0.61780 0.47770 0.26590 0.01355 O 0
O-H11 0.69770 0.22440 0.24420 0.02254 O 1
O-H12 0.42730 0.41780 -0.20810 0.01292 O 1
O-H13 0.78780 0.50480 0.35260 0.02102 O 1
O-H14 0.26590 0.11270 0.05410 0.02432 O 1
Wat15 0.41400 0.19960 0.20650 0.01216 O 2

loop_
_cod_changelog_entry_id
_cod_changelog_entry_author
_cod_changelog_entry_date
_cod_changelog_entry_text
1
;cod-tools version 3.8.0
Id: cif_guess_AMCSD_atom_types 9574 2023-05-10 09:00:05Z saulius
;
2023-05-10T18:46:03+03:00
;Derived atom types and hydrogen counts
from atom names that follow the AMCSD naming convention
(Wat == water, O-H == hydroxyl).
;

loop_
_cod_related_entry_id
_cod_related_entry_database
_cod_related_entry_code
1 AMCSD 0000260
